data_7127568
loop_
_publ_author_name
'Thomas-Hargreaves, Lewis R'
'Hunger, David'
'Kern, Michal'
'Wooles, Ashley J.'
'van Slageren, Joris'
'Chilton, Nicholas F.'
'Liddle, Stephen T.'

_publ_section_title
;
 Insights into <i>D</i><sub>4h</sub>@metal-symmetry single-molecule
 magnetism: the case of a dysprosium-bis(boryloxide) complex.
;
_journal_issue 6
_journal_name_full 'Chemical communications (Cambridge, England)'
_journal_page_first 733
_journal_page_last 736
_journal_paper_doi 10.1039/d0cc07446b
_journal_volume 57
_journal_year 2021
_chemical_formula_moiety 'C60 H92 B3 N4 O4 Y, C6 H6'
_chemical_formula_sum 'C66 H98 B3 N4 O4 Y'
_chemical_formula_weight 1132.82
_chemical_properties_physical Air-sensitive,Moisture-sensitive,Oxygen-sensitive
_space_group_crystal_system triclinic
_space_group_IT_number 2
_space_group_name_Hall '-P 1'
_space_group_name_H-M_alt 'P -1'
_atom_sites_solution_hydrogens mixed
_atom_sites_solution_primary direct
_atom_sites_solution_secondary difmap
_audit_creation_date 2020-03-13
_audit_creation_method
;
Olex2 1.2
(compiled 2018.05.29 svn.r3508 for OlexSys, GUI svn.r5506)
;
_audit_update_record
;
2020-11-11 deposited with the CCDC.	2020-12-11 downloaded from the CCDC.
;
_cell_angle_alpha 79.924(3)
_cell_angle_beta 82.227(4)
_cell_angle_gamma 81.650(3)
_cell_formula_units_Z 2
_cell_length_a 12.7081(5)
_cell_length_b 13.6510(5)
_cell_length_c 19.4888(8)
_cell_measurement_reflns_used 10347
_cell_measurement_temperature 150(2)
_cell_measurement_theta_max 26.5270
_cell_measurement_theta_min 3.1990
_cell_volume 3272.4(2)
_computing_cell_refinement 'CrysAlisPro 1.171.39.46 (Rigaku OD, 2018)'
_computing_data_collection 'CrysAlisPro 1.171.39.46 (Rigaku OD, 2018)'
_computing_data_reduction 'CrysAlisPro 1.171.39.46 (Rigaku OD, 2018)'
_computing_molecular_graphics 'Olex2 (Dolomanov et al., 2009)'
_computing_publication_material 'Olex2 (Dolomanov et al., 2009)'
_computing_structure_refinement 'ShelXL (Sheldrick, 2015)'
_computing_structure_solution 'ShelXT (Sheldrick, 2015)'
_diffrn_ambient_environment N~2~
_diffrn_ambient_temperature 150(2)
_diffrn_detector 'CCD plate'
_diffrn_detector_area_resol_mean 8.0714
_diffrn_detector_type Eos
_diffrn_measured_fraction_theta_full 0.999
_diffrn_measured_fraction_theta_max 0.883
_diffrn_measurement_details
;
List of Runs (angles in degrees, time in seconds):

  # Type    Start    End  Width  t~exp~   \w     \q     \k     \f   Frames
#--------------------------------------------------------------------------
  1  \w    -20.00  25.00   1.00   38.84    --  -18.77 -99.00  90.00   45
  2  \w    -88.00   3.00   1.00   38.84    --  -18.77 -57.00 -60.00   91
  3  \w    -93.00  31.00   1.00   38.84    --  -18.77 -19.00   0.00  124
  4  \w    -20.00  25.00   1.00   38.84    --  -18.77 -99.00 -60.00   45
  5  \w    -97.00 -34.00   1.00   38.84    --  -18.77 178.00  30.00   63
  6  \w     35.00  98.00   1.00   38.84    --   20.02 178.00 150.00   63
  7  \w    -51.00  52.00   1.00   38.84    --   20.02 -77.00-150.00  103
  8  \w    -20.00  64.00   1.00   38.84    --   20.02 -99.00-172.00   84
  9  \w     -2.00  89.00   1.00   38.84    --   20.02  57.00 -90.00   91
 10  \w     -2.00  23.00   1.00   38.84    --   20.02  57.00-180.00   25
 11  \w    -49.00  42.00   1.00   38.84    --   20.02 -57.00 -30.00   91
;
_diffrn_measurement_device 'four-circle diffractometer'
_diffrn_measurement_device_type 'SuperNova, Single source at offset/far, Eos'
_diffrn_measurement_method '\w scans'
_diffrn_orient_matrix_type 'CrysAlisPro convention (1999,Acta A55,543-557)'
_diffrn_orient_matrix_UB_11 -0.0206587000
_diffrn_orient_matrix_UB_12 0.0414425000
_diffrn_orient_matrix_UB_13 0.0173507000
_diffrn_orient_matrix_UB_21 -0.0174361000
_diffrn_orient_matrix_UB_22 -0.0332782000
_diffrn_orient_matrix_UB_23 0.0302445000
_diffrn_orient_matrix_UB_31 0.0499260000
_diffrn_orient_matrix_UB_32 -0.0020107000
_diffrn_orient_matrix_UB_33 0.0129718000
_diffrn_radiation_monochromator mirror
_diffrn_radiation_probe x-ray
_diffrn_radiation_type MoK\a
_diffrn_radiation_wavelength 0.71073
_diffrn_reflns_av_R_equivalents 0.0779
_diffrn_reflns_av_unetI/netI 0.0969
_diffrn_reflns_Laue_measured_fraction_full 0.999
_diffrn_reflns_Laue_measured_fraction_max 0.883
_diffrn_reflns_limit_h_max 16
_diffrn_reflns_limit_h_min -17
_diffrn_reflns_limit_k_max 17
_diffrn_reflns_limit_k_min -18
_diffrn_reflns_limit_l_max 24
_diffrn_reflns_limit_l_min -25
_diffrn_reflns_number 52698
_diffrn_reflns_point_group_measured_fraction_full 0.999
_diffrn_reflns_point_group_measured_fraction_max 0.883
_diffrn_reflns_theta_full 25.242
_diffrn_reflns_theta_max 29.177
_diffrn_reflns_theta_min 2.668
_diffrn_source 'micro-focus sealed X-ray tube'
_diffrn_source_type 'SuperNova (Mo) X-ray Source'
_exptl_absorpt_coefficient_mu 0.938
_exptl_absorpt_correction_T_max 1.000
_exptl_absorpt_correction_T_min 0.352
_exptl_absorpt_correction_type gaussian
_exptl_absorpt_process_details
;
CrysAlisPro 1.171.39.46 (Rigaku Oxford Diffraction, 2018)
Numerical absorption correction based on gaussian integration over
			a multifaceted crystal model
Empirical absorption correction using spherical harmonics,
 implemented in SCALE3 ABSPACK scaling algorithm.
;
_exptl_crystal_colour 'clear colourless'
_exptl_crystal_colour_lustre clear
_exptl_crystal_colour_primary colourless
_exptl_crystal_density_diffrn 1.150
_exptl_crystal_description block
_exptl_crystal_F_000 1216
_exptl_crystal_size_max 0.316
_exptl_crystal_size_mid 0.284
_exptl_crystal_size_min 0.146
_refine_diff_density_max 0.611
_refine_diff_density_min -1.046
_refine_diff_density_rms 0.076
_refine_ls_extinction_method none
_refine_ls_goodness_of_fit_ref 1.033
_refine_ls_hydrogen_treatment mixed
_refine_ls_matrix_type full
_refine_ls_number_parameters 731
_refine_ls_number_reflns 15633
_refine_ls_number_restraints 112
_refine_ls_restrained_S_all 1.041
_refine_ls_R_factor_all 0.1122
_refine_ls_R_factor_gt 0.0658
_refine_ls_shift/su_max 0.001
_refine_ls_shift/su_mean 0.000
_refine_ls_structure_factor_coef Fsqd
_refine_ls_weighting_details 'w=1/[\s^2^(Fo^2^)+(0.0750P)^2^+1.8665P] where P=(Fo^2^+2Fc^2^)/3'
_refine_ls_weighting_scheme calc
_refine_ls_wR_factor_gt 0.1533
_refine_ls_wR_factor_ref 0.1821
_reflns_Friedel_coverage 0.000
_reflns_number_gt 10281
_reflns_number_total 15633
_reflns_threshold_expression 'I > 2\s(I)'
_cod_data_source_file d0cc07446b2.cif
_cod_data_source_block 1Y
_cod_depositor_comments 'Adding full bibliography for 7127568--7127571.cif.'
_cod_database_code 7127568
_manchester_internal_diff_code ASTL440
_manchester_internal_stl_name YLTH26
_manchester_internal_coll_client LTH
_manchester_internal_coll_date 28/02/2019
_manchester_internal_process_date 01/03/2019
_manchester_internal_process_user LTH
_manchester_internal_solution_date 01/05/2019
_manchester_internal_solution_user LTH
_manchester_internal_refinement_date 13/03/2020
_manchester_internal_refinement_user LTH/AW
_manchester_internal_validation_date 01/05/2019
_manchester_internal_validation_user LTH/AW
_manchester_internal_archive_date 13/03/2020
_manchester_internal_archive_user aw
_shelx_shelxl_version_number 2018/3
_chemical_oxdiff_formula YCHNO4B3
_chemical_oxdiff_usercomment STL/LTH
_shelx_space_group_comment
;
The symmetry employed for this shelxl refinement is uniquely defined
by the following loop, which should always be used as a source of
symmetry information in preference to the above space-group names.
They are only intended as comments.
;
_shelx_estimated_absorpt_t_max 0.875
_shelx_estimated_absorpt_t_min 0.756
_reflns_odcompleteness_completeness 99.88
_reflns_odcompleteness_iscentric 1
_reflns_odcompleteness_theta 26.32
_olex2_refinement_description
;
1. Fixed Uiso
 At 1.2 times of:
  All B(H,H,H,H) groups, All C(H) groups, All C(H,H) groups
 At 1.5 times of:
  All C(H,H,H) groups
2. Restrained distances
 C65-C64 = C66-C65 = C66-C61 = C62-C61 = C63-C62 = C64-C63
 1.39 with sigma of 0.01
 B3-H3C = B3-H3B = B3-H3D = B3-H3A
 1.05 with sigma of 0.01
 C62-C66 \\sim C64-C66 \\sim C61-C65 \\sim C61-C63 \\sim C64-C62 \\sim C63-C65
 with sigma of 0.02
 H3D-H3C \\sim H3D-H3B \\sim H3D-H3A \\sim H3C-H3B \\sim H3C-H3A \\sim H3B-H3A
 with sigma of 0.01
3. Uiso/Uaniso restraints and constraints
C62 \\sim C61 \\sim C66 \\sim C63 \\sim C65 \\sim C64: within 2A with sigma of
0.01 and sigma for terminal atoms of 0.02
4. Rigid body (RIGU) restrains
 C63, C61, C62, C66, C65, C64
 with sigma for 1-2 distances of 0.004 and sigma for 1-3 distances of 0.004
5.a Ternary CH refined with riding coordinates:
 C7(H7), C10(H10), C21(H21), C24(H24), C33(H33), C36(H36), C47(H47), C50(H50)
5.b Secondary CH2 refined with riding coordinates:
 C53(H53A,H53B), C54(H54A,H54B), C55(H55A,H55B), C56(H56A,H56B), C57(H57A,
 H57B), C58(H58A,H58B), C59(H59A,H59B), C60(H60A,H60B)
5.c Aromatic/amide H refined with riding coordinates:
 C3(H3), C4(H4), C5(H5), C13(H13), C14(H14), C17(H17), C18(H18), C19(H19),
 C29(H29), C30(H30), C31(H31), C39(H39), C40(H40), C43(H43), C44(H44), C45(H45),
  C61(H61), C62(H62), C63(H63), C64(H64), C65(H65), C66(H66)
5.d Idealised Me refined as rotating group:
 C8(H8A,H8B,H8C), C9(H9A,H9B,H9C), C11(H11A,H11B,H11C), C12(H12A,H12B,H12C),
 C22(H22A,H22B,H22C), C23(H23A,H23B,H23C), C25(H25A,H25B,H25C), C26(H26A,H26B,
 H26C), C34(H34A,H34B,H34C), C35(H35A,H35B,H35C), C37(H37A,H37B,H37C), C38(H38A,
 H38B,H38C), C48(H48A,H48B,H48C), C49(H49A,H49B,H49C), C51(H51A,H51B,H51C),
 C52(H52A,H52B,H52C)
;
_olex2_submission_special_instructions 'No special instructions were received'
_oxdiff_exptl_absorpt_empirical_details
;
Empirical correction (ABSPACK) includes:
- Absorption correction using spherical harmonics
- Frame scaling
;
_oxdiff_exptl_absorpt_empirical_full_max 1.975
_oxdiff_exptl_absorpt_empirical_full_min 0.715

loop_
_space_group_symop_operation_xyz
'x, y, z'
'-x, -y, -z'

loop_
_atom_site_label
_atom_site_type_symbol
_atom_site_fract_x
_atom_site_fract_y
_atom_site_fract_z
_atom_site_U_iso_or_equiv
_atom_site_adp_type
_atom_site_occupancy
_atom_site_site_symmetry_order
_atom_site_calc_flag
_atom_site_refinement_flags_posn
_atom_site_refinement_flags_adp
_atom_site_refinement_flags_occupancy
_atom_site_disorder_assembly
_atom_site_disorder_group
Y1 Y 0.75401(2) 0.44877(2) 0.34764(2) 0.02814(11) Uani 1 1 d . . . . .
B3 B 0.7274(3) 0.4420(3) 0.47956(17) 0.0247(8) Uani 1 1 d D . . . .
H3A H 0.7875(13) 0.3884(13) 0.4627(11) 0.030 Uiso 1 1 d DR . . . .
H3B H 0.7441(17) 0.5104(10) 0.4566(11) 0.030 Uiso 1 1 d DR . . . .
H3C H 0.6570(11) 0.4273(17) 0.4659(11) 0.030 Uiso 1 1 d DR . . . .
H3D H 0.7235(17) 0.4338(17) 0.5328(5) 0.030 Uiso 1 1 d DR . . . .
O1 O 0.80373(17) 0.32342(16) 0.29838(12) 0.0305(5) Uani 1 1 d . . . . .
O2 O 0.73324(17) 0.58237(16) 0.27679(12) 0.0289(5) Uani 1 1 d . . . . .
O3 O 0.57508(17) 0.42343(17) 0.35070(12) 0.0332(5) Uani 1 1 d . . . . .
O4 O 0.93101(17) 0.47549(19) 0.35370(12) 0.0354(6) Uani 1 1 d . . . . .
N1 N 0.7767(2) 0.1478(2) 0.28651(14) 0.0290(6) Uani 1 1 d . . . . .
N2 N 0.9355(2) 0.2024(2) 0.23737(15) 0.0302(6) Uani 1 1 d . . . . .
N3 N 0.6403(2) 0.7090(2) 0.18739(14) 0.0301(6) Uani 1 1 d . . . . .
N4 N 0.7810(2) 0.7563(2) 0.22990(14) 0.0301(6) Uani 1 1 d . . . . .
C1 C 0.6738(3) 0.1319(2) 0.32227(19) 0.0315(7) Uani 1 1 d . . . . .
C2 C 0.5924(3) 0.1163(3) 0.2840(2) 0.0384(9) Uani 1 1 d . . . . .
C3 C 0.4945(3) 0.0963(3) 0.3217(2) 0.0465(10) Uani 1 1 d . . . . .
H3 H 0.438789 0.083975 0.297599 0.056 Uiso 1 1 calc R . . . .
C4 C 0.4771(3) 0.0940(3) 0.3927(3) 0.0544(12) Uani 1 1 d . . . . .
H4 H 0.409226 0.080997 0.416824 0.065 Uiso 1 1 calc R . . . .
C5 C 0.5560(3) 0.1103(3) 0.4300(2) 0.0484(10) Uani 1 1 d . . . . .
H5 H 0.541893 0.109262 0.479227 0.058 Uiso 1 1 calc R . . . .
C6 C 0.6569(3) 0.1283(3) 0.3954(2) 0.0383(8) Uani 1 1 d . . . . .
C7 C 0.6100(3) 0.1216(3) 0.2049(2) 0.0434(9) Uani 1 1 d . . . . .
H7 H 0.680693 0.081498 0.193801 0.052 Uiso 1 1 calc R . . . .
C8 C 0.6180(4) 0.2281(3) 0.1664(2) 0.0605(12) Uani 1 1 d . . . . .
H8A H 0.549159 0.269612 0.174423 0.091 Uiso 1 1 calc GR . . . .
H8B H 0.636128 0.226834 0.116062 0.091 Uiso 1 1 calc GR . . . .
H8C H 0.673767 0.256240 0.184089 0.091 Uiso 1 1 calc GR . . . .
C9 C 0.5268(3) 0.0754(4) 0.1754(3) 0.0632(13) Uani 1 1 d . . . . .
H9A H 0.522347 0.006892 0.200068 0.095 Uiso 1 1 calc GR . . . .
H9B H 0.547837 0.073990 0.125250 0.095 Uiso 1 1 calc GR . . . .
H9C H 0.456877 0.115704 0.181855 0.095 Uiso 1 1 calc GR . . . .
C10 C 0.7486(3) 0.1360(3) 0.43685(19) 0.0411(9) Uani 1 1 d . . . . .
H10 H 0.789210 0.190683 0.410009 0.049 Uiso 1 1 calc R . . . .
C11 C 0.7112(4) 0.1623(3) 0.5099(2) 0.0605(12) Uani 1 1 d . . . . .
H11A H 0.659777 0.223391 0.506225 0.091 Uiso 1 1 calc GR . . . .
H11B H 0.772887 0.173489 0.531431 0.091 Uiso 1 1 calc GR . . . .
H11C H 0.676863 0.107002 0.538955 0.091 Uiso 1 1 calc GR . . . .
C12 C 0.8257(3) 0.0390(3) 0.4427(2) 0.0486(10) Uani 1 1 d . . . . .
H12A H 0.789355 -0.015299 0.471401 0.073 Uiso 1 1 calc GR . . . .
H12B H 0.887867 0.047998 0.464653 0.073 Uiso 1 1 calc GR . . . .
H12C H 0.849440 0.022011 0.395765 0.073 Uiso 1 1 calc GR . . . .
C13 C 0.8427(3) 0.0705(3) 0.25583(19) 0.0348(8) Uani 1 1 d . . . . .
H13 H 0.824157 0.005675 0.255553 0.042 Uiso 1 1 calc R . . . .
C14 C 0.9356(3) 0.1035(3) 0.22721(19) 0.0348(8) Uani 1 1 d . . . . .
H14 H 0.993053 0.065302 0.203465 0.042 Uiso 1 1 calc R . . . .
C15 C 1.0317(3) 0.2489(3) 0.22184(18) 0.0330(8) Uani 1 1 d . . . . .
C16 C 1.0420(3) 0.3241(3) 0.1646(2) 0.0448(9) Uani 1 1 d . . . . .
C17 C 1.1401(3) 0.3632(3) 0.1479(2) 0.0531(11) Uani 1 1 d . . . . .
H17 H 1.149714 0.414147 0.108367 0.064 Uiso 1 1 calc R . . . .
C18 C 1.2229(3) 0.3282(3) 0.1885(2) 0.0535(11) Uani 1 1 d . . . . .
H18 H 1.289560 0.354056 0.176026 0.064 Uiso 1 1 calc R . . . .
C19 C 1.2101(3) 0.2568(3) 0.2464(2) 0.0483(10) Uani 1 1 d . . . . .
H19 H 1.267448 0.234972 0.274231 0.058 Uiso 1 1 calc R . . . .
C20 C 1.1141(3) 0.2153(3) 0.2655(2) 0.0394(9) Uani 1 1 d . . . . .
C21 C 0.9512(4) 0.3623(4) 0.1197(2) 0.0636(13) Uani 1 1 d . . . . .
H21 H 0.883797 0.345993 0.149694 0.076 Uiso 1 1 calc R . . . .
C22 C 0.9391(5) 0.4758(4) 0.0985(3) 0.0866(18) Uani 1 1 d . . . . .
H22A H 0.924985 0.507807 0.140610 0.130 Uiso 1 1 calc GR . . . .
H22B H 0.879302 0.496881 0.070086 0.130 Uiso 1 1 calc GR . . . .
H22C H 1.005193 0.495845 0.071002 0.130 Uiso 1 1 calc GR . . . .
C23 C 0.9595(7) 0.3097(6) 0.0587(3) 0.128(3) Uani 1 1 d . . . . .
H23A H 1.025794 0.322024 0.028267 0.193 Uiso 1 1 calc GR . . . .
H23B H 0.898026 0.334689 0.032314 0.193 Uiso 1 1 calc GR . . . .
H23C H 0.960159 0.237539 0.074973 0.193 Uiso 1 1 calc GR . . . .
C24 C 1.0980(3) 0.1405(3) 0.3320(2) 0.0477(10) Uani 1 1 d . . . . .
H24 H 1.026603 0.117455 0.333020 0.057 Uiso 1 1 calc R . . . .
C25 C 1.0936(6) 0.1895(4) 0.3965(3) 0.097(2) Uani 1 1 d . . . . .
H25A H 1.162835 0.212276 0.397910 0.145 Uiso 1 1 calc GR . . . .
H25B H 1.077434 0.140921 0.438688 0.145 Uiso 1 1 calc GR . . . .
H25C H 1.037553 0.247115 0.394757 0.145 Uiso 1 1 calc GR . . . .
C26 C 1.1802(4) 0.0481(4) 0.3343(4) 0.0912(19) Uani 1 1 d . . . . .
H26A H 1.187371 0.022430 0.289822 0.137 Uiso 1 1 calc GR . . . .
H26B H 1.157103 -0.003423 0.372833 0.137 Uiso 1 1 calc GR . . . .
H26C H 1.249448 0.065653 0.341883 0.137 Uiso 1 1 calc GR . . . .
C27 C 0.5431(3) 0.6704(3) 0.18251(18) 0.0322(8) Uani 1 1 d . . . . .
C28 C 0.5362(3) 0.6184(3) 0.1281(2) 0.0416(9) Uani 1 1 d . . . . .
C29 C 0.4403(3) 0.5813(3) 0.1257(2) 0.0521(11) Uani 1 1 d . . . . .
H29 H 0.434620 0.544816 0.089326 0.062 Uiso 1 1 calc R . . . .
C30 C 0.3540(3) 0.5966(3) 0.1750(2) 0.0504(11) Uani 1 1 d . . . . .
H30 H 0.289372 0.570602 0.172663 0.060 Uiso 1 1 calc R . . . .
C31 C 0.3610(3) 0.6494(3) 0.2276(2) 0.0468(10) Uani 1 1 d . . . . .
H31 H 0.300696 0.659686 0.261307 0.056 Uiso 1 1 calc R . . . .
C32 C 0.4545(3) 0.6884(3) 0.2328(2) 0.0382(8) Uani 1 1 d . . . . .
C33 C 0.6287(4) 0.6038(4) 0.0713(2) 0.0584(12) Uani 1 1 d . . . . .
H33 H 0.694069 0.622209 0.086923 0.070 Uiso 1 1 calc R . . . .
C34 C 0.6039(5) 0.6753(5) 0.0035(3) 0.102(2) Uani 1 1 d . . . . .
H34A H 0.542865 0.655817 -0.014377 0.153 Uiso 1 1 calc GR . . . .
H34B H 0.666581 0.671543 -0.031731 0.153 Uiso 1 1 calc GR . . . .
H34C H 0.586587 0.744143 0.013436 0.153 Uiso 1 1 calc GR . . . .
C35 C 0.6523(4) 0.4955(4) 0.0580(3) 0.0780(16) Uani 1 1 d . . . . .
H35A H 0.668252 0.451263 0.101635 0.117 Uiso 1 1 calc GR . . . .
H35B H 0.713935 0.489212 0.022285 0.117 Uiso 1 1 calc GR . . . .
H35C H 0.589678 0.476502 0.041573 0.117 Uiso 1 1 calc GR . . . .
C36 C 0.4611(3) 0.7465(3) 0.2912(2) 0.0440(9) Uani 1 1 d . . . . .
H36 H 0.528348 0.778858 0.279320 0.053 Uiso 1 1 calc R . . . .
C37 C 0.3687(4) 0.8300(3) 0.2974(3) 0.0701(14) Uani 1 1 d . . . . .
H37A H 0.363976 0.872969 0.251787 0.105 Uiso 1 1 calc GR . . . .
H37B H 0.380829 0.869991 0.332064 0.105 Uiso 1 1 calc GR . . . .
H37C H 0.301673 0.800706 0.312388 0.105 Uiso 1 1 calc GR . . . .
C38 C 0.4696(3) 0.6778(3) 0.3612(2) 0.0512(10) Uani 1 1 d . . . . .
H38A H 0.404014 0.646001 0.375161 0.077 Uiso 1 1 calc GR . . . .
H38B H 0.479283 0.717178 0.396864 0.077 Uiso 1 1 calc GR . . . .
H38C H 0.531073 0.626044 0.356590 0.077 Uiso 1 1 calc GR . . . .
C39 C 0.6542(3) 0.8075(3) 0.15666(19) 0.0357(8) Uani 1 1 d . . . . .
H39 H 0.611515 0.848384 0.123540 0.043 Uiso 1 1 calc R . . . .
C40 C 0.7365(3) 0.8352(3) 0.18100(18) 0.0354(8) Uani 1 1 d . . . . .
H40 H 0.761599 0.898767 0.167465 0.043 Uiso 1 1 calc R . . . .
C41 C 0.8666(3) 0.7715(2) 0.26580(18) 0.0307(7) Uani 1 1 d . . . . .
C42 C 0.9655(3) 0.7889(3) 0.22714(19) 0.0347(8) Uani 1 1 d . . . . .
C43 C 1.0461(3) 0.8102(3) 0.2628(2) 0.0435(9) Uani 1 1 d . . . . .
H43 H 1.112922 0.824195 0.237522 0.052 Uiso 1 1 calc R . . . .
C44 C 1.0297(3) 0.8113(3) 0.3342(2) 0.0465(10) Uani 1 1 d . . . . .
H44 H 1.085691 0.824443 0.357710 0.056 Uiso 1 1 calc R . . . .
C45 C 0.9331(3) 0.7934(3) 0.3712(2) 0.0419(9) Uani 1 1 d . . . . .
H45 H 0.923405 0.793921 0.420369 0.050 Uiso 1 1 calc R . . . .
C46 C 0.8484(3) 0.7745(2) 0.33855(19) 0.0337(8) Uani 1 1 d . . . . .
C47 C 0.9886(3) 0.7850(3) 0.1492(2) 0.0409(9) Uani 1 1 d . . . . .
H47 H 0.925532 0.762254 0.133844 0.049 Uiso 1 1 calc R . . . .
C48 C 1.0039(3) 0.8895(3) 0.1071(2) 0.0528(11) Uani 1 1 d . . . . .
H48A H 0.938940 0.936033 0.115595 0.079 Uiso 1 1 calc GR . . . .
H48B H 1.017616 0.884912 0.056931 0.079 Uiso 1 1 calc GR . . . .
H48C H 1.064744 0.913859 0.121793 0.079 Uiso 1 1 calc GR . . . .
C49 C 1.0872(3) 0.7106(3) 0.1324(2) 0.0518(10) Uani 1 1 d . . . . .
H49A H 1.150316 0.731666 0.146719 0.078 Uiso 1 1 calc GR . . . .
H49B H 1.098077 0.708803 0.081860 0.078 Uiso 1 1 calc GR . . . .
H49C H 1.076188 0.643631 0.157841 0.078 Uiso 1 1 calc GR . . . .
C50 C 0.7385(3) 0.7644(3) 0.37882(19) 0.0367(8) Uani 1 1 d . . . . .
H50 H 0.709045 0.709741 0.362251 0.044 Uiso 1 1 calc R . . . .
C51 C 0.7379(3) 0.7373(3) 0.4582(2) 0.0483(10) Uani 1 1 d . . . . .
H51A H 0.788654 0.677035 0.469306 0.072 Uiso 1 1 calc GR . . . .
H51B H 0.665896 0.724505 0.479606 0.072 Uiso 1 1 calc GR . . . .
H51C H 0.758964 0.792985 0.476764 0.072 Uiso 1 1 calc GR . . . .
C52 C 0.6627(3) 0.8618(3) 0.3615(2) 0.0418(9) Uani 1 1 d . . . . .
H52A H 0.690692 0.917390 0.375823 0.063 Uiso 1 1 calc GR . . . .
H52B H 0.591547 0.854013 0.386700 0.063 Uiso 1 1 calc GR . . . .
H52C H 0.657702 0.875893 0.310896 0.063 Uiso 1 1 calc GR . . . .
C53 C 0.5422(3) 0.4166(3) 0.2829(2) 0.0397(9) Uani 1 1 d . . . . .
H53A H 0.597452 0.374056 0.256652 0.048 Uiso 1 1 calc R . . . .
H53B H 0.530890 0.484033 0.254384 0.048 Uiso 1 1 calc R . . . .
C54 C 0.4390(3) 0.3704(3) 0.2991(2) 0.0472(10) Uani 1 1 d . . . . .
H54A H 0.391764 0.394631 0.261648 0.057 Uiso 1 1 calc R . . . .
H54B H 0.452648 0.296318 0.305430 0.057 Uiso 1 1 calc R . . . .
C55 C 0.3912(3) 0.4064(3) 0.3667(2) 0.0516(11) Uani 1 1 d . . . . .
H55A H 0.339432 0.362101 0.393225 0.062 Uiso 1 1 calc R . . . .
H55B H 0.354715 0.475795 0.357748 0.062 Uiso 1 1 calc R . . . .
C56 C 0.4876(3) 0.4014(3) 0.4058(2) 0.0427(9) Uani 1 1 d . . . . .
H56A H 0.475248 0.451645 0.437942 0.051 Uiso 1 1 calc R . . . .
H56B H 0.503515 0.333889 0.433333 0.051 Uiso 1 1 calc R . . . .
C57 C 1.0009(3) 0.4970(3) 0.2898(2) 0.0471(10) Uani 1 1 d . . . . .
H57A H 0.967210 0.553905 0.257933 0.057 Uiso 1 1 calc R . . . .
H57B H 1.017075 0.437777 0.265511 0.057 Uiso 1 1 calc R . . . .
C58 C 1.1010(3) 0.5230(4) 0.3111(3) 0.0662(13) Uani 1 1 d . . . . .
H58A H 1.165077 0.491203 0.284578 0.079 Uiso 1 1 calc R . . . .
H58B H 1.102132 0.596504 0.302293 0.079 Uiso 1 1 calc R . . . .
C59 C 1.0990(3) 0.4848(5) 0.3852(3) 0.0768(16) Uani 1 1 d . . . . .
H59A H 1.135987 0.526430 0.408676 0.092 Uiso 1 1 calc R . . . .
H59B H 1.134077 0.414779 0.392988 0.092 Uiso 1 1 calc R . . . .
C60 C 0.9845(3) 0.4902(4) 0.4121(2) 0.0587(12) Uani 1 1 d . . . . .
H60A H 0.972255 0.437077 0.452922 0.070 Uiso 1 1 calc R . . . .
H60B H 0.957865 0.556279 0.426421 0.070 Uiso 1 1 calc R . . . .
B1 B 0.8347(3) 0.2346(3) 0.27683(19) 0.0275(8) Uani 1 1 d . . . . .
B2 B 0.7202(3) 0.6718(3) 0.2361(2) 0.0293(8) Uani 1 1 d . . . . .
C61 C 0.2368(5) 0.0780(5) 0.0819(4) 0.113(2) Uani 1 1 d D U . . .
H61 H 0.214069 0.140358 0.097947 0.136 Uiso 1 1 calc R . . . .
C62 C 0.2868(6) -0.0028(6) 0.1242(4) 0.130(2) Uani 1 1 d D U . . .
H62 H 0.293357 0.001875 0.171501 0.156 Uiso 1 1 calc R . . . .
C63 C 0.3278(6) -0.0915(6) 0.0976(4) 0.127(2) Uani 1 1 d D U . . .
H63 H 0.370099 -0.142225 0.125462 0.152 Uiso 1 1 calc R . . . .
C64 C 0.3094(6) -0.1077(6) 0.0337(3) 0.127(2) Uani 1 1 d D U . . .
H64 H 0.331591 -0.170227 0.017940 0.152 Uiso 1 1 calc R . . . .
C65 C 0.2554(6) -0.0258(6) -0.0076(3) 0.130(2) Uani 1 1 d D U . . .
H65 H 0.241824 -0.032594 -0.053157 0.156 Uiso 1 1 calc R . . . .
C66 C 0.2215(6) 0.0648(6) 0.0167(4) 0.122(2) Uani 1 1 d D U . . .
H66 H 0.186614 0.118772 -0.013143 0.147 Uiso 1 1 calc R . . . .

loop_
_atom_site_aniso_label
_atom_site_aniso_U_11
_atom_site_aniso_U_22
_atom_site_aniso_U_33
_atom_site_aniso_U_23
_atom_site_aniso_U_13
_atom_site_aniso_U_12
Y1 0.02827(17) 0.02061(17) 0.0369(2) -0.00570(13) -0.00586(13) -0.00404(12)
B3 0.0247(17) 0.044(2) 0.0132(16) -0.0132(15) 0.0047(13) -0.0256(16)
O1 0.0313(12) 0.0221(12) 0.0391(13) -0.0069(10) -0.0038(10) -0.0045(9)
O2 0.0302(12) 0.0195(12) 0.0372(13) -0.0018(10) -0.0065(10) -0.0048(9)
O3 0.0254(12) 0.0332(14) 0.0422(14) -0.0049(11) -0.0033(10) -0.0091(10)
O4 0.0292(12) 0.0422(15) 0.0382(14) -0.0067(11) -0.0067(10) -0.0121(10)
N1 0.0302(14) 0.0213(15) 0.0373(16) -0.0098(12) -0.0014(12) -0.0054(11)
N2 0.0275(14) 0.0266(15) 0.0392(16) -0.0102(12) -0.0021(12) -0.0074(11)
N3 0.0288(14) 0.0248(15) 0.0373(16) -0.0022(12) -0.0061(12) -0.0068(11)
N4 0.0329(15) 0.0224(15) 0.0361(16) -0.0019(12) -0.0076(12) -0.0069(11)
C1 0.0303(17) 0.0161(16) 0.047(2) -0.0043(14) -0.0003(15) -0.0038(13)
C2 0.0335(19) 0.0201(18) 0.062(3) -0.0068(16) -0.0060(17) -0.0020(14)
C3 0.034(2) 0.029(2) 0.076(3) -0.0067(19) -0.0048(19) -0.0068(16)
C4 0.040(2) 0.031(2) 0.086(4) -0.002(2) 0.010(2) -0.0080(17)
C5 0.055(3) 0.028(2) 0.054(3) -0.0002(18) 0.013(2) -0.0018(17)
C6 0.045(2) 0.0179(17) 0.050(2) -0.0040(15) 0.0020(17) -0.0056(15)
C7 0.041(2) 0.034(2) 0.059(3) -0.0139(18) -0.0116(18) -0.0066(16)
C8 0.082(3) 0.049(3) 0.057(3) -0.011(2) -0.021(2) -0.013(2)
C9 0.053(3) 0.055(3) 0.094(4) -0.028(3) -0.025(2) -0.011(2)
C10 0.059(2) 0.0245(19) 0.041(2) -0.0053(16) -0.0032(18) -0.0094(16)
C11 0.098(4) 0.041(3) 0.043(2) -0.007(2) -0.004(2) -0.011(2)
C12 0.058(3) 0.036(2) 0.052(2) -0.0068(19) -0.015(2) -0.0014(18)
C13 0.0353(19) 0.0271(19) 0.045(2) -0.0152(16) -0.0028(15) -0.0055(14)
C14 0.0339(18) 0.030(2) 0.044(2) -0.0180(16) -0.0042(15) -0.0027(14)
C15 0.0325(18) 0.032(2) 0.038(2) -0.0139(15) 0.0001(14) -0.0079(14)
C16 0.048(2) 0.056(3) 0.035(2) -0.0093(18) -0.0036(17) -0.0220(19)
C17 0.059(3) 0.063(3) 0.042(2) -0.007(2) 0.001(2) -0.032(2)
C18 0.038(2) 0.063(3) 0.067(3) -0.024(2) 0.005(2) -0.024(2)
C19 0.032(2) 0.044(2) 0.073(3) -0.016(2) -0.0112(19) -0.0059(17)
C20 0.0304(18) 0.033(2) 0.059(2) -0.0183(18) -0.0071(17) -0.0039(15)
C21 0.073(3) 0.077(4) 0.045(3) 0.017(2) -0.020(2) -0.043(3)
C22 0.087(4) 0.091(5) 0.084(4) 0.009(3) -0.039(3) -0.019(3)
C23 0.198(8) 0.119(6) 0.092(5) -0.022(4) -0.090(5) -0.021(5)
C24 0.045(2) 0.033(2) 0.068(3) -0.0041(19) -0.023(2) -0.0036(17)
C25 0.177(7) 0.058(4) 0.062(3) 0.003(3) -0.034(4) -0.030(4)
C26 0.066(3) 0.049(3) 0.146(6) 0.012(3) -0.017(3) 0.006(3)
C27 0.0281(17) 0.0299(19) 0.039(2) 0.0018(15) -0.0096(14) -0.0072(14)
C28 0.040(2) 0.049(2) 0.039(2) -0.0024(18) -0.0094(16) -0.0156(17)
C29 0.055(3) 0.062(3) 0.046(2) -0.009(2) -0.014(2) -0.022(2)
C30 0.035(2) 0.044(2) 0.074(3) -0.001(2) -0.015(2) -0.0119(17)
C31 0.0310(19) 0.036(2) 0.070(3) -0.001(2) -0.0013(18) -0.0055(16)
C32 0.0346(19) 0.0259(19) 0.051(2) -0.0005(16) -0.0032(16) -0.0022(14)
C33 0.058(3) 0.082(4) 0.045(3) -0.028(2) 0.005(2) -0.032(2)
C34 0.132(6) 0.118(6) 0.052(3) -0.008(3) 0.018(3) -0.038(4)
C35 0.061(3) 0.108(5) 0.078(4) -0.043(3) -0.001(3) -0.025(3)
C36 0.039(2) 0.032(2) 0.060(3) -0.0110(18) 0.0039(18) -0.0065(16)
C37 0.076(3) 0.040(3) 0.084(4) -0.013(2) 0.001(3) 0.020(2)
C38 0.050(2) 0.041(2) 0.062(3) -0.010(2) 0.001(2) -0.0051(18)
C39 0.0353(19) 0.030(2) 0.039(2) 0.0016(15) -0.0065(15) -0.0048(15)
C40 0.043(2) 0.0249(19) 0.038(2) 0.0024(15) -0.0077(16) -0.0089(15)
C41 0.0330(18) 0.0209(17) 0.040(2) -0.0054(14) -0.0074(14) -0.0063(13)
C42 0.0362(19) 0.0267(19) 0.045(2) -0.0096(15) -0.0081(15) -0.0079(14)
C43 0.037(2) 0.039(2) 0.059(3) -0.0142(19) -0.0087(18) -0.0112(16)
C44 0.043(2) 0.047(3) 0.059(3) -0.018(2) -0.0191(19) -0.0125(18)
C45 0.047(2) 0.038(2) 0.045(2) -0.0126(17) -0.0117(17) -0.0067(17)
C46 0.0400(19) 0.0219(18) 0.040(2) -0.0056(15) -0.0073(15) -0.0041(14)
C47 0.037(2) 0.043(2) 0.045(2) -0.0087(18) -0.0052(16) -0.0102(16)
C48 0.051(2) 0.054(3) 0.051(3) 0.000(2) 0.0016(19) -0.016(2)
C49 0.047(2) 0.057(3) 0.052(3) -0.016(2) 0.0017(19) -0.009(2)
C50 0.046(2) 0.0231(18) 0.043(2) -0.0087(15) -0.0026(16) -0.0082(15)
C51 0.067(3) 0.037(2) 0.042(2) -0.0069(18) 0.0011(19) -0.0156(19)
C52 0.045(2) 0.030(2) 0.050(2) -0.0087(17) -0.0016(17) -0.0036(16)
C53 0.0361(19) 0.041(2) 0.046(2) -0.0105(17) -0.0112(16) -0.0077(16)
C54 0.040(2) 0.031(2) 0.073(3) -0.0071(19) -0.014(2) -0.0081(16)
C55 0.030(2) 0.049(3) 0.071(3) 0.005(2) -0.0024(19) -0.0103(17)
C56 0.0292(18) 0.043(2) 0.050(2) 0.0049(18) 0.0013(16) -0.0070(16)
C57 0.041(2) 0.055(3) 0.047(2) -0.010(2) -0.0015(18) -0.0132(19)
C58 0.041(2) 0.080(4) 0.083(4) -0.015(3) -0.002(2) -0.024(2)
C59 0.039(2) 0.123(5) 0.076(4) -0.015(3) -0.016(2) -0.027(3)
C60 0.048(2) 0.084(4) 0.054(3) -0.023(2) -0.017(2) -0.014(2)
B1 0.0308(19) 0.0235(19) 0.030(2) -0.0027(15) -0.0070(15) -0.0064(15)
B2 0.0283(19) 0.027(2) 0.033(2) -0.0073(16) 0.0005(15) -0.0030(15)
C61 0.113(4) 0.115(5) 0.115(4) 0.020(4) -0.038(4) -0.045(4)
C62 0.125(5) 0.131(5) 0.135(5) 0.009(4) -0.046(4) -0.023(4)
C63 0.116(5) 0.144(6) 0.113(5) 0.010(4) -0.043(4) 0.004(4)
C64 0.113(5) 0.161(6) 0.085(4) 0.016(4) 0.004(4) -0.001(4)
C65 0.120(5) 0.150(6) 0.089(4) 0.025(4) 0.010(4) 0.014(4)
C66 0.117(5) 0.133(5) 0.100(4) 0.026(4) -0.005(4) -0.021(4)

loop_
_atom_type_symbol
_atom_type_description
_atom_type_scat_dispersion_real
_atom_type_scat_dispersion_imag
_atom_type_scat_source
C C 0.0033 0.0016 'International Tables Vol C Tables 4.2.6.8 and 6.1.1.4'
H H 0.0000 0.0000 'International Tables Vol C Tables 4.2.6.8 and 6.1.1.4'
B B 0.0013 0.0007 'International Tables Vol C Tables 4.2.6.8 and 6.1.1.4'
N N 0.0061 0.0033 'International Tables Vol C Tables 4.2.6.8 and 6.1.1.4'
O O 0.0106 0.0060 'International Tables Vol C Tables 4.2.6.8 and 6.1.1.4'
Y Y -2.7962 3.5667 'International Tables Vol C Tables 4.2.6.8 and 6.1.1.4'

loop_
_exptl_crystal_face_index_h
_exptl_crystal_face_index_k
_exptl_crystal_face_index_l
_exptl_crystal_face_perp_dist
-1 -17 7 0.1274
17 3 13 0.1321
-17 -3 -13 0.1321
2 0 -26 0.0732
-2 0 26 0.0732
1 14 -15 0.0952
-1 -14 15 0.0952
2 -18 -8 0.1420
-2 18 8 0.1420
8 17 14 0.1172

loop_
_geom_angle_atom_site_label_1
_geom_angle_atom_site_label_2
_geom_angle_atom_site_label_3
_geom_angle
_geom_angle_site_symmetry_1
_geom_angle_site_symmetry_3
_geom_angle_publ_flag
H3A Y1 H3B 41.2(3) . . ?
H3A Y1 H3C 40.6(3) . . ?
H3B Y1 H3C 40.2(3) . . ?
O1 Y1 H3A 102.5(3) . . ?
O1 Y1 H3B 143.7(4) . . ?
O1 Y1 H3C 119.2(5) . . ?
O1 Y1 O2 113.01(9) . . ?
O1 Y1 O3 90.33(8) . . ?
O1 Y1 O4 92.57(8) . . ?
O2 Y1 H3A 141.6(4) . . ?
O2 Y1 H3B 101.6(3) . . ?
O2 Y1 H3C 122.4(5) . . ?
O2 Y1 O3 92.07(8) . . ?
O2 Y1 O4 89.82(8) . . ?
O3 Y1 H3A 102.0(5) . . ?
O3 Y1 H3B 99.4(5) . . ?
O3 Y1 H3C 66.0(2) . . ?
O3 Y1 O4 175.61(8) . . ?
O4 Y1 H3A 74.2(5) . . ?
O4 Y1 H3B 76.3(5) . . ?
O4 Y1 H3C 109.7(2) . . ?
H3A B3 H3A 0(2) . . ?
H3A B3 H3B 109.3(9) . . ?
H3A B3 H3B 109.3(9) . . ?
H3A B3 H3C 107.4(9) . . ?
H3A B3 H3C 107.4(9) . . ?
H3A B3 H3D 107.6(9) . . ?
H3A B3 H3D 107.6(9) . . ?
H3B B3 H3C 111.0(9) . . ?
H3B B3 H3D 111.8(9) . . ?
H3C B3 H3D 109.5(9) . . ?
B1 O1 Y1 171.1(2) . . ?
B2 O2 Y1 175.1(2) . . ?
C53 O3 Y1 114.85(19) . . ?
C53 O3 C56 109.2(2) . . ?
C56 O3 Y1 135.5(2) . . ?
C57 O4 Y1 119.4(2) . . ?
C57 O4 C60 108.4(3) . . ?
C60 O4 Y1 131.5(2) . . ?
C1 N1 B1 130.4(3) . . ?
C13 N1 C1 120.9(3) . . ?
C13 N1 B1 108.6(3) . . ?
C14 N2 C15 120.6(3) . . ?
C14 N2 B1 108.9(3) . . ?
C15 N2 B1 129.3(3) . . ?
C27 N3 B2 128.9(3) . . ?
C39 N3 C27 119.7(3) . . ?
C39 N3 B2 109.1(3) . . ?
C40 N4 C41 119.8(3) . . ?
C40 N4 B2 108.1(3) . . ?
C41 N4 B2 131.9(3) . . ?
C2 C1 N1 119.4(3) . . ?
C6 C1 N1 119.0(3) . . ?
C6 C1 C2 121.5(3) . . ?
C1 C2 C7 121.6(3) . . ?
C3 C2 C1 117.4(4) . . ?
C3 C2 C7 120.9(3) . . ?
C2 C3 H3 119.4 . . ?
C4 C3 C2 121.3(4) . . ?
C4 C3 H3 119.4 . . ?
C3 C4 H4 119.3 . . ?
C3 C4 C5 121.4(4) . . ?
C5 C4 H4 119.3 . . ?
C4 C5 H5 120.0 . . ?
C4 C5 C6 120.0(4) . . ?
C6 C5 H5 120.0 . . ?
C1 C6 C10 120.9(3) . . ?
C5 C6 C1 118.3(4) . . ?
C5 C6 C10 120.6(4) . . ?
C2 C7 H7 106.7 . . ?
C2 C7 C8 112.5(3) . . ?
C2 C7 C9 113.9(4) . . ?
C8 C7 H7 106.7 . . ?
C8 C7 C9 109.8(3) . . ?
C9 C7 H7 106.7 . . ?
C7 C8 H8A 109.5 . . ?
C7 C8 H8B 109.5 . . ?
C7 C8 H8C 109.5 . . ?
H8A C8 H8B 109.5 . . ?
H8A C8 H8C 109.5 . . ?
H8B C8 H8C 109.5 . . ?
C7 C9 H9A 109.5 . . ?
C7 C9 H9B 109.5 . . ?
C7 C9 H9C 109.5 . . ?
H9A C9 H9B 109.5 . . ?
H9A C9 H9C 109.5 . . ?
H9B C9 H9C 109.5 . . ?
C6 C10 H10 107.6 . . ?
C11 C10 C6 113.7(3) . . ?
C11 C10 H10 107.6 . . ?
C12 C10 C6 110.7(3) . . ?
C12 C10 H10 107.6 . . ?
C12 C10 C11 109.5(3) . . ?
C10 C11 H11A 109.5 . . ?
C10 C11 H11B 109.5 . . ?
C10 C11 H11C 109.5 . . ?
H11A C11 H11B 109.5 . . ?
H11A C11 H11C 109.5 . . ?
H11B C11 H11C 109.5 . . ?
C10 C12 H12A 109.5 . . ?
C10 C12 H12B 109.5 . . ?
C10 C12 H12C 109.5 . . ?
H12A C12 H12B 109.5 . . ?
H12A C12 H12C 109.5 . . ?
H12B C12 H12C 109.5 . . ?
N1 C13 H13 125.5 . . ?
C14 C13 N1 109.1(3) . . ?
C14 C13 H13 125.5 . . ?
N2 C14 H14 124.9 . . ?
C13 C14 N2 110.1(3) . . ?
C13 C14 H14 124.9 . . ?
C16 C15 N2 119.5(3) . . ?
C16 C15 C20 122.0(3) . . ?
C20 C15 N2 118.4(3) . . ?
C15 C16 C17 118.1(4) . . ?
C15 C16 C21 121.5(3) . . ?
C17 C16 C21 120.4(4) . . ?
C16 C17 H17 119.8 . . ?
C18 C17 C16 120.4(4) . . ?
C18 C17 H17 119.8 . . ?
C17 C18 H18 119.6 . . ?
C19 C18 C17 120.8(4) . . ?
C19 C18 H18 119.6 . . ?
C18 C19 H19 119.4 . . ?
C18 C19 C20 121.3(4) . . ?
C20 C19 H19 119.4 . . ?
C15 C20 C24 121.6(3) . . ?
C19 C20 C15 117.3(4) . . ?
C19 C20 C24 121.0(3) . . ?
C16 C21 H21 106.5 . . ?
C16 C21 C22 112.5(4) . . ?
C22 C21 H21 106.5 . . ?
C23 C21 C16 112.2(5) . . ?
C23 C21 H21 106.5 . . ?
C23 C21 C22 112.1(5) . . ?
C21 C22 H22A 109.5 . . ?
C21 C22 H22B 109.5 . . ?
C21 C22 H22C 109.5 . . ?
H22A C22 H22B 109.5 . . ?
H22A C22 H22C 109.5 . . ?
H22B C22 H22C 109.5 . . ?
C21 C23 H23A 109.5 . . ?
C21 C23 H23B 109.5 . . ?
C21 C23 H23C 109.5 . . ?
H23A C23 H23B 109.5 . . ?
H23A C23 H23C 109.5 . . ?
H23B C23 H23C 109.5 . . ?
C20 C24 H24 106.9 . . ?
C20 C24 C25 111.2(4) . . ?
C20 C24 C26 113.2(4) . . ?
C25 C24 H24 106.9 . . ?
C26 C24 H24 106.9 . . ?
C26 C24 C25 111.2(4) . . ?
C24 C25 H25A 109.5 . . ?
C24 C25 H25B 109.5 . . ?
C24 C25 H25C 109.5 . . ?
H25A C25 H25B 109.5 . . ?
H25A C25 H25C 109.5 . . ?
H25B C25 H25C 109.5 . . ?
C24 C26 H26A 109.5 . . ?
C24 C26 H26B 109.5 . . ?
C24 C26 H26C 109.5 . . ?
H26A C26 H26B 109.5 . . ?
H26A C26 H26C 109.5 . . ?
H26B C26 H26C 109.5 . . ?
C28 C27 N3 120.2(3) . . ?
C28 C27 C32 121.2(3) . . ?
C32 C27 N3 118.6(3) . . ?
C27 C28 C29 118.4(4) . . ?
C27 C28 C33 121.7(3) . . ?
C29 C28 C33 119.9(4) . . ?
C28 C29 H29 119.5 . . ?
C30 C29 C28 121.1(4) . . ?
C30 C29 H29 119.5 . . ?
C29 C30 H30 120.0 . . ?
C31 C30 C29 120.1(4) . . ?
C31 C30 H30 120.0 . . ?
C30 C31 H31 119.3 . . ?
C30 C31 C32 121.5(4) . . ?
C32 C31 H31 119.3 . . ?
C27 C32 C36 121.3(3) . . ?
C31 C32 C27 117.8(4) . . ?
C31 C32 C36 120.9(3) . . ?
C28 C33 H33 108.2 . . ?
C28 C33 C34 109.2(4) . . ?
C28 C33 C35 112.3(4) . . ?
C34 C33 H33 108.2 . . ?
C35 C33 H33 108.2 . . ?
C35 C33 C34 110.7(4) . . ?
C33 C34 H34A 109.5 . . ?
C33 C34 H34B 109.5 . . ?
C33 C34 H34C 109.5 . . ?
H34A C34 H34B 109.5 . . ?
H34A C34 H34C 109.5 . . ?
H34B C34 H34C 109.5 . . ?
C33 C35 H35A 109.5 . . ?
C33 C35 H35B 109.5 . . ?
C33 C35 H35C 109.5 . . ?
H35A C35 H35B 109.5 . . ?
H35A C35 H35C 109.5 . . ?
H35B C35 H35C 109.5 . . ?
C32 C36 H36 107.2 . . ?
C32 C36 C37 112.6(4) . . ?
C32 C36 C38 111.8(3) . . ?
C37 C36 H36 107.2 . . ?
C37 C36 C38 110.6(3) . . ?
C38 C36 H36 107.2 . . ?
C36 C37 H37A 109.5 . . ?
C36 C37 H37B 109.5 . . ?
C36 C37 H37C 109.5 . . ?
H37A C37 H37B 109.5 . . ?
H37A C37 H37C 109.5 . . ?
H37B C37 H37C 109.5 . . ?
C36 C38 H38A 109.5 . . ?
C36 C38 H38B 109.5 . . ?
C36 C38 H38C 109.5 . . ?
H38A C38 H38B 109.5 . . ?
H38A C38 H38C 109.5 . . ?
H38B C38 H38C 109.5 . . ?
N3 C39 H39 125.3 . . ?
C40 C39 N3 109.5(3) . . ?
C40 C39 H39 125.3 . . ?
N4 C40 H40 124.9 . . ?
C39 C40 N4 110.2(3) . . ?
C39 C40 H40 124.9 . . ?
C42 C41 N4 119.1(3) . . ?
C42 C41 C46 121.3(3) . . ?
C46 C41 N4 119.4(3) . . ?
C41 C42 C47 122.9(3) . . ?
C43 C42 C41 118.0(3) . . ?
C43 C42 C47 119.1(3) . . ?
C42 C43 H43 119.5 . . ?
C44 C43 C42 121.0(4) . . ?
C44 C43 H43 119.5 . . ?
C43 C44 H44 119.9 . . ?
C45 C44 C43 120.3(3) . . ?
C45 C44 H44 119.9 . . ?
C44 C45 H45 119.2 . . ?
C44 C45 C46 121.7(4) . . ?
C46 C45 H45 119.2 . . ?
C41 C46 C50 121.0(3) . . ?
C45 C46 C41 117.7(3) . . ?
C45 C46 C50 121.2(3) . . ?
C42 C47 H47 108.0 . . ?
C42 C47 C48 111.2(3) . . ?
C42 C47 C49 112.0(3) . . ?
C48 C47 H47 108.0 . . ?
C49 C47 H47 108.0 . . ?
C49 C47 C48 109.6(3) . . ?
C47 C48 H48A 109.5 . . ?
C47 C48 H48B 109.5 . . ?
C47 C48 H48C 109.5 . . ?
H48A C48 H48B 109.5 . . ?
H48A C48 H48C 109.5 . . ?
H48B C48 H48C 109.5 . . ?
C47 C49 H49A 109.5 . . ?
C47 C49 H49B 109.5 . . ?
C47 C49 H49C 109.5 . . ?
H49A C49 H49B 109.5 . . ?
H49A C49 H49C 109.5 . . ?
H49B C49 H49C 109.5 . . ?
C46 C50 H50 107.5 . . ?
C46 C50 C51 114.7(3) . . ?
C46 C50 C52 110.0(3) . . ?
C51 C50 H50 107.5 . . ?
C51 C50 C52 109.3(3) . . ?
C52 C50 H50 107.5 . . ?
C50 C51 H51A 109.5 . . ?
C50 C51 H51B 109.5 . . ?
C50 C51 H51C 109.5 . . ?
H51A C51 H51B 109.5 . . ?
H51A C51 H51C 109.5 . . ?
H51B C51 H51C 109.5 . . ?
C50 C52 H52A 109.5 . . ?
C50 C52 H52B 109.5 . . ?
C50 C52 H52C 109.5 . . ?
H52A C52 H52B 109.5 . . ?
H52A C52 H52C 109.5 . . ?
H52B C52 H52C 109.5 . . ?
O3 C53 H53A 110.6 . . ?
O3 C53 H53B 110.6 . . ?
O3 C53 C54 105.8(3) . . ?
H53A C53 H53B 108.7 . . ?
C54 C53 H53A 110.6 . . ?
C54 C53 H53B 110.6 . . ?
C53 C54 H54A 111.3 . . ?
C53 C54 H54B 111.3 . . ?
H54A C54 H54B 109.2 . . ?
C55 C54 C53 102.4(3) . . ?
C55 C54 H54A 111.3 . . ?
C55 C54 H54B 111.3 . . ?
C54 C55 H55A 111.1 . . ?
C54 C55 H55B 111.1 . . ?
C54 C55 C56 103.3(3) . . ?
H55A C55 H55B 109.1 . . ?
C56 C55 H55A 111.1 . . ?
C56 C55 H55B 111.1 . . ?
O3 C56 C55 104.5(3) . . ?
O3 C56 H56A 110.9 . . ?
O3 C56 H56B 110.9 . . ?
C55 C56 H56A 110.9 . . ?
C55 C56 H56B 110.9 . . ?
H56A C56 H56B 108.9 . . ?
O4 C57 H57A 110.5 . . ?
O4 C57 H57B 110.5 . . ?
O4 C57 C58 106.1(3) . . ?
H57A C57 H57B 108.7 . . ?
C58 C57 H57A 110.5 . . ?
C58 C57 H57B 110.5 . . ?
C57 C58 H58A 110.6 . . ?
C57 C58 H58B 110.6 . . ?
H58A C58 H58B 108.8 . . ?
C59 C58 C57 105.6(4) . . ?
C59 C58 H58A 110.6 . . ?
C59 C58 H58B 110.6 . . ?
C58 C59 H59A 110.7 . . ?
C58 C59 H59B 110.7 . . ?
C58 C59 C60 105.0(4) . . ?
H59A C59 H59B 108.8 . . ?
C60 C59 H59A 110.7 . . ?
C60 C59 H59B 110.7 . . ?
O4 C60 C59 105.0(3) . . ?
O4 C60 H60A 110.8 . . ?
O4 C60 H60B 110.8 . . ?
C59 C60 H60A 110.8 . . ?
C59 C60 H60B 110.8 . . ?
H60A C60 H60B 108.8 . . ?
O1 B1 N1 129.0(3) . . ?
O1 B1 N2 127.7(3) . . ?
N2 B1 N1 103.3(3) . . ?
O2 B2 N3 128.2(3) . . ?
O2 B2 N4 128.8(3) . . ?
N4 B2 N3 103.1(3) . . ?
C62 C61 H61 121.2 . . ?
C66 C61 H61 121.2 . . ?
C66 C61 C62 117.5(6) . . ?
C61 C62 H62 119.8 . . ?
C61 C62 C63 120.4(6) . . ?
C63 C62 H62 119.8 . . ?
C62 C63 H63 118.7 . . ?
C64 C63 C62 122.7(6) . . ?
C64 C63 H63 118.7 . . ?
C63 C64 H64 122.1 . . ?
C63 C64 C65 115.7(6) . . ?
C65 C64 H64 122.1 . . ?
C64 C65 H65 119.2 . . ?
C66 C65 C64 121.6(6) . . ?
C66 C65 H65 119.2 . . ?
C61 C66 C65 121.7(6) . . ?
C61 C66 H66 119.1 . . ?
C65 C66 H66 119.1 . . ?

loop_
_geom_bond_atom_site_label_1
_geom_bond_atom_site_label_2
_geom_bond_distance
_geom_bond_site_symmetry_2
_geom_bond_publ_flag
Y1 H3A 2.32(2) . ?
Y1 H3B 2.40(2) . ?
Y1 H3C 2.45(2) . ?
Y1 O1 2.085(2) . ?
Y1 O2 2.093(2) . ?
Y1 O3 2.340(2) . ?
Y1 O4 2.352(2) . ?
B3 H3A 1.040(9) . ?
B3 H3A 1.040(9) . ?
B3 H3B 1.000(9) . ?
B3 H3C 1.023(9) . ?
B3 H3D 1.019(9) . ?
O1 B1 1.340(4) . ?
O2 B2 1.336(4) . ?
O3 C53 1.461(4) . ?
O3 C56 1.463(4) . ?
O4 C57 1.440(4) . ?
O4 C60 1.458(4) . ?
N1 C1 1.423(4) . ?
N1 C13 1.414(4) . ?
N1 B1 1.457(4) . ?
N2 C14 1.398(4) . ?
N2 C15 1.430(4) . ?
N2 B1 1.455(5) . ?
N3 C27 1.432(4) . ?
N3 C39 1.399(4) . ?
N3 B2 1.461(5) . ?
N4 C40 1.413(4) . ?
N4 C41 1.428(4) . ?
N4 B2 1.458(5) . ?
C1 C2 1.415(5) . ?
C1 C6 1.405(5) . ?
C2 C3 1.394(5) . ?
C2 C7 1.518(6) . ?
C3 H3 0.9500 . ?
C3 C4 1.366(6) . ?
C4 H4 0.9500 . ?
C4 C5 1.379(6) . ?
C5 H5 0.9500 . ?
C5 C6 1.400(5) . ?
C6 C10 1.530(5) . ?
C7 H7 1.0000 . ?
C7 C8 1.525(6) . ?
C7 C9 1.526(5) . ?
C8 H8A 0.9800 . ?
C8 H8B 0.9800 . ?
C8 H8C 0.9800 . ?
C9 H9A 0.9800 . ?
C9 H9B 0.9800 . ?
C9 H9C 0.9800 . ?
C10 H10 1.0000 . ?
C10 C11 1.526(5) . ?
C10 C12 1.526(5) . ?
C11 H11A 0.9800 . ?
C11 H11B 0.9800 . ?
C11 H11C 0.9800 . ?
C12 H12A 0.9800 . ?
C12 H12B 0.9800 . ?
C12 H12C 0.9800 . ?
C13 H13 0.9500 . ?
C13 C14 1.340(5) . ?
C14 H14 0.9500 . ?
C15 C16 1.384(5) . ?
C15 C20 1.412(5) . ?
C16 C17 1.403(5) . ?
C16 C21 1.519(6) . ?
C17 H17 0.9500 . ?
C17 C18 1.382(6) . ?
C18 H18 0.9500 . ?
C18 C19 1.363(6) . ?
C19 H19 0.9500 . ?
C19 C20 1.397(5) . ?
C20 C24 1.513(6) . ?
C21 H21 1.0000 . ?
C21 C22 1.523(7) . ?
C21 C23 1.478(7) . ?
C22 H22A 0.9800 . ?
C22 H22B 0.9800 . ?
C22 H22C 0.9800 . ?
C23 H23A 0.9800 . ?
C23 H23B 0.9800 . ?
C23 H23C 0.9800 . ?
C24 H24 1.0000 . ?
C24 C25 1.515(6) . ?
C24 C26 1.515(6) . ?
C25 H25A 0.9800 . ?
C25 H25B 0.9800 . ?
C25 H25C 0.9800 . ?
C26 H26A 0.9800 . ?
C26 H26B 0.9800 . ?
C26 H26C 0.9800 . ?
C27 C28 1.393(5) . ?
C27 C32 1.412(5) . ?
C28 C29 1.395(5) . ?
C28 C33 1.519(6) . ?
C29 H29 0.9500 . ?
C29 C30 1.375(6) . ?
C30 H30 0.9500 . ?
C30 C31 1.371(6) . ?
C31 H31 0.9500 . ?
C31 C32 1.393(5) . ?
C32 C36 1.515(5) . ?
C33 H33 1.0000 . ?
C33 C34 1.540(7) . ?
C33 C35 1.526(7) . ?
C34 H34A 0.9800 . ?
C34 H34B 0.9800 . ?
C34 H34C 0.9800 . ?
C35 H35A 0.9800 . ?
C35 H35B 0.9800 . ?
C35 H35C 0.9800 . ?
C36 H36 1.0000 . ?
C36 C37 1.521(5) . ?
C36 C38 1.521(6) . ?
C37 H37A 0.9800 . ?
C37 H37B 0.9800 . ?
C37 H37C 0.9800 . ?
C38 H38A 0.9800 . ?
C38 H38B 0.9800 . ?
C38 H38C 0.9800 . ?
C39 H39 0.9500 . ?
C39 C40 1.331(5) . ?
C40 H40 0.9500 . ?
C41 C42 1.404(5) . ?
C41 C46 1.412(5) . ?
C42 C43 1.402(5) . ?
C42 C47 1.516(5) . ?
C43 H43 0.9500 . ?
C43 C44 1.381(6) . ?
C44 H44 0.9500 . ?
C44 C45 1.368(5) . ?
C45 H45 0.9500 . ?
C45 C46 1.398(5) . ?
C46 C50 1.519(5) . ?
C47 H47 1.0000 . ?
C47 C48 1.540(5) . ?
C47 C49 1.531(5) . ?
C48 H48A 0.9800 . ?
C48 H48B 0.9800 . ?
C48 H48C 0.9800 . ?
C49 H49A 0.9800 . ?
C49 H49B 0.9800 . ?
C49 H49C 0.9800 . ?
C50 H50 1.0000 . ?
C50 C51 1.526(5) . ?
C50 C52 1.538(5) . ?
C51 H51A 0.9800 . ?
C51 H51B 0.9800 . ?
C51 H51C 0.9800 . ?
C52 H52A 0.9800 . ?
C52 H52B 0.9800 . ?
C52 H52C 0.9800 . ?
C53 H53A 0.9900 . ?
C53 H53B 0.9900 . ?
C53 C54 1.509(5) . ?
C54 H54A 0.9900 . ?
C54 H54B 0.9900 . ?
C54 C55 1.505(6) . ?
C55 H55A 0.9900 . ?
C55 H55B 0.9900 . ?
C55 C56 1.516(5) . ?
C56 H56A 0.9900 . ?
C56 H56B 0.9900 . ?
C57 H57A 0.9900 . ?
C57 H57B 0.9900 . ?
C57 C58 1.497(5) . ?
C58 H58A 0.9900 . ?
C58 H58B 0.9900 . ?
C58 C59 1.445(7) . ?
C59 H59A 0.9900 . ?
C59 H59B 0.9900 . ?
C59 C60 1.474(6) . ?
C60 H60A 0.9900 . ?
C60 H60B 0.9900 . ?
C61 H61 0.9500 . ?
C61 C62 1.386(7) . ?
C61 C66 1.358(7) . ?
C62 H62 0.9500 . ?
C62 C63 1.403(7) . ?
C63 H63 0.9500 . ?
C63 C64 1.358(7) . ?
C64 H64 0.9500 . ?
C64 C65 1.407(7) . ?
C65 H65 0.9500 . ?
C65 C66 1.390(7) . ?
C66 H66 0.9500 . ?

loop_
_geom_torsion_atom_site_label_1
_geom_torsion_atom_site_label_2
_geom_torsion_atom_site_label_3
_geom_torsion_atom_site_label_4
_geom_torsion
_geom_torsion_site_symmetry_1
_geom_torsion_site_symmetry_2
_geom_torsion_site_symmetry_3
_geom_torsion_site_symmetry_4
_geom_torsion_publ_flag
Y1 O3 C53 C54 163.5(2) . . . . ?
Y1 O3 C56 C55 174.2(2) . . . . ?
Y1 O4 C57 C58 172.8(3) . . . . ?
Y1 O4 C60 C59 170.2(3) . . . . ?
O3 C53 C54 C55 30.3(4) . . . . ?
O4 C57 C58 C59 17.9(5) . . . . ?
N1 C1 C2 C3 177.0(3) . . . . ?
N1 C1 C2 C7 -3.4(5) . . . . ?
N1 C1 C6 C5 -178.5(3) . . . . ?
N1 C1 C6 C10 -3.0(5) . . . . ?
N1 C13 C14 N2 0.0(4) . . . . ?
N2 C15 C16 C17 -175.6(3) . . . . ?
N2 C15 C16 C21 3.0(6) . . . . ?
N2 C15 C20 C19 175.6(3) . . . . ?
N2 C15 C20 C24 -6.9(5) . . . . ?
N3 C27 C28 C29 179.4(3) . . . . ?
N3 C27 C28 C33 -2.1(6) . . . . ?
N3 C27 C32 C31 -179.4(3) . . . . ?
N3 C27 C32 C36 -0.4(5) . . . . ?
N3 C39 C40 N4 -0.6(4) . . . . ?
N4 C41 C42 C43 175.8(3) . . . . ?
N4 C41 C42 C47 -4.6(5) . . . . ?
N4 C41 C46 C45 -177.5(3) . . . . ?
N4 C41 C46 C50 -1.5(5) . . . . ?
C1 N1 C13 C14 -178.5(3) . . . . ?
C1 N1 B1 O1 -1.6(6) . . . . ?
C1 N1 B1 N2 178.6(3) . . . . ?
C1 C2 C3 C4 1.4(5) . . . . ?
C1 C2 C7 C8 -70.1(4) . . . . ?
C1 C2 C7 C9 164.1(3) . . . . ?
C1 C6 C10 C11 162.5(3) . . . . ?
C1 C6 C10 C12 -73.7(4) . . . . ?
C2 C1 C6 C5 -1.0(5) . . . . ?
C2 C1 C6 C10 174.5(3) . . . . ?
C2 C3 C4 C5 -0.8(6) . . . . ?
C3 C2 C7 C8 109.6(4) . . . . ?
C3 C2 C7 C9 -16.3(5) . . . . ?
C3 C4 C5 C6 -0.8(6) . . . . ?
C4 C5 C6 C1 1.7(5) . . . . ?
C4 C5 C6 C10 -173.8(3) . . . . ?
C5 C6 C10 C11 -22.1(5) . . . . ?
C5 C6 C10 C12 101.7(4) . . . . ?
C6 C1 C2 C3 -0.5(5) . . . . ?
C6 C1 C2 C7 179.2(3) . . . . ?
C7 C2 C3 C4 -178.2(4) . . . . ?
C13 N1 C1 C2 -66.4(4) . . . . ?
C13 N1 C1 C6 111.1(4) . . . . ?
C13 N1 B1 O1 -178.8(3) . . . . ?
C13 N1 B1 N2 1.5(3) . . . . ?
C14 N2 C15 C16 109.4(4) . . . . ?
C14 N2 C15 C20 -70.0(4) . . . . ?
C14 N2 B1 O1 178.8(3) . . . . ?
C14 N2 B1 N1 -1.5(3) . . . . ?
C15 N2 C14 C13 169.7(3) . . . . ?
C15 N2 B1 O1 11.3(6) . . . . ?
C15 N2 B1 N1 -168.9(3) . . . . ?
C15 C16 C17 C18 -1.1(6) . . . . ?
C15 C16 C21 C22 139.2(4) . . . . ?
C15 C16 C21 C23 -93.2(6) . . . . ?
C15 C20 C24 C25 -109.7(5) . . . . ?
C15 C20 C24 C26 124.2(4) . . . . ?
C16 C15 C20 C19 -3.8(5) . . . . ?
C16 C15 C20 C24 173.8(3) . . . . ?
C16 C17 C18 C19 -1.5(7) . . . . ?
C17 C16 C21 C22 -42.2(6) . . . . ?
C17 C16 C21 C23 85.4(6) . . . . ?
C17 C18 C19 C20 1.5(6) . . . . ?
C18 C19 C20 C15 1.1(6) . . . . ?
C18 C19 C20 C24 -176.5(4) . . . . ?
C19 C20 C24 C25 67.7(5) . . . . ?
C19 C20 C24 C26 -58.3(5) . . . . ?
C20 C15 C16 C17 3.8(6) . . . . ?
C20 C15 C16 C21 -177.6(4) . . . . ?
C21 C16 C17 C18 -179.7(4) . . . . ?
C27 N3 C39 C40 165.5(3) . . . . ?
C27 N3 B2 O2 16.0(6) . . . . ?
C27 N3 B2 N4 -163.5(3) . . . . ?
C27 C28 C29 C30 0.9(6) . . . . ?
C27 C28 C33 C34 -104.4(5) . . . . ?
C27 C28 C33 C35 132.4(4) . . . . ?
C27 C32 C36 C37 130.1(4) . . . . ?
C27 C32 C36 C38 -104.6(4) . . . . ?
C28 C27 C32 C31 2.2(5) . . . . ?
C28 C27 C32 C36 -178.9(3) . . . . ?
C28 C29 C30 C31 0.2(7) . . . . ?
C29 C28 C33 C34 74.0(5) . . . . ?
C29 C28 C33 C35 -49.1(6) . . . . ?
C29 C30 C31 C32 -0.2(6) . . . . ?
C30 C31 C32 C27 -1.0(6) . . . . ?
C30 C31 C32 C36 -179.9(4) . . . . ?
C31 C32 C36 C37 -51.0(5) . . . . ?
C31 C32 C36 C38 74.3(4) . . . . ?
C32 C27 C28 C29 -2.1(6) . . . . ?
C32 C27 C28 C33 176.3(4) . . . . ?
C33 C28 C29 C30 -177.6(4) . . . . ?
C39 N3 C27 C28 93.0(4) . . . . ?
C39 N3 C27 C32 -85.4(4) . . . . ?
C39 N3 B2 O2 178.8(3) . . . . ?
C39 N3 B2 N4 -0.7(3) . . . . ?
C40 N4 C41 C42 -65.0(4) . . . . ?
C40 N4 C41 C46 111.2(4) . . . . ?
C40 N4 B2 O2 -179.1(3) . . . . ?
C40 N4 B2 N3 0.4(3) . . . . ?
C41 N4 C40 C39 -176.5(3) . . . . ?
C41 N4 B2 O2 -3.1(6) . . . . ?
C41 N4 B2 N3 176.4(3) . . . . ?
C41 C42 C43 C44 1.8(5) . . . . ?
C41 C42 C47 C48 113.0(4) . . . . ?
C41 C42 C47 C49 -124.0(4) . . . . ?
C41 C46 C50 C51 162.2(3) . . . . ?
C41 C46 C50 C52 -74.0(4) . . . . ?
C42 C41 C46 C45 -1.3(5) . . . . ?
C42 C41 C46 C50 174.7(3) . . . . ?
C42 C43 C44 C45 -1.4(6) . . . . ?
C43 C42 C47 C48 -67.4(4) . . . . ?
C43 C42 C47 C49 55.6(5) . . . . ?
C43 C44 C45 C46 -0.5(6) . . . . ?
C44 C45 C46 C41 1.8(5) . . . . ?
C44 C45 C46 C50 -174.2(3) . . . . ?
C45 C46 C50 C51 -21.9(5) . . . . ?
C45 C46 C50 C52 101.8(4) . . . . ?
C46 C41 C42 C43 -0.4(5) . . . . ?
C46 C41 C42 C47 179.2(3) . . . . ?
C47 C42 C43 C44 -177.8(4) . . . . ?
C53 O3 C56 C55 -13.7(4) . . . . ?
C53 C54 C55 C56 -38.3(4) . . . . ?
C54 C55 C56 O3 32.4(4) . . . . ?
C56 O3 C53 C54 -10.5(4) . . . . ?
C57 O4 C60 C59 -19.9(5) . . . . ?
C57 C58 C59 C60 -30.1(6) . . . . ?
C58 C59 C60 O4 31.0(6) . . . . ?
C60 O4 C57 C58 1.5(5) . . . . ?
B1 N1 C1 C2 116.7(4) . . . . ?
B1 N1 C1 C6 -65.8(5) . . . . ?
B1 N1 C13 C14 -1.0(4) . . . . ?
B1 N2 C14 C13 1.0(4) . . . . ?
B1 N2 C15 C16 -84.4(5) . . . . ?
B1 N2 C15 C20 96.2(4) . . . . ?
B2 N3 C27 C28 -105.7(4) . . . . ?
B2 N3 C27 C32 75.8(4) . . . . ?
B2 N3 C39 C40 0.8(4) . . . . ?
B2 N4 C40 C39 0.1(4) . . . . ?
B2 N4 C41 C42 119.3(4) . . . . ?
B2 N4 C41 C46 -64.4(5) . . . . ?
C61 C62 C63 C64 -8.5(13) . . . . ?
C62 C61 C66 C65 -0.7(12) . . . . ?
C62 C63 C64 C65 6.1(13) . . . . ?
C63 C64 C65 C66 -1.3(12) . . . . ?
C64 C65 C66 C61 -1.4(13) . . . . ?
C66 C61 C62 C63 5.4(12) . . . . ?

loop_
_exptl_oxdiff_crystal_face_indexfrac_h
_exptl_oxdiff_crystal_face_indexfrac_k
_exptl_oxdiff_crystal_face_indexfrac_l
_exptl_oxdiff_crystal_face_x
_exptl_oxdiff_crystal_face_y
_exptl_oxdiff_crystal_face_z
-0.9758 -16.9954 7.0325 -0.5622 0.7953 0.0767
17.0059 2.9702 12.8413 -0.0054 -0.0070 1.0096
-17.0059 -2.9702 -12.8413 0.0054 0.0070 -1.0096
1.9330 0.0050 -26.0264 -0.4913 -0.8210 -0.2411
-1.9330 -0.0050 26.0264 0.4913 0.8210 0.2411
0.9571 13.9988 -15.0312 0.2996 -0.9372 -0.1753
-0.9571 -13.9988 15.0312 -0.2996 0.9372 0.1753
1.9831 -17.9949 -7.9988 -0.9255 0.3223 0.0314
-1.9831 17.9949 7.9988 0.9255 -0.3223 -0.0314
8.0172 16.9788 13.9084 0.7793 -0.2842 0.5465
